data_2209229
loop_
_publ_author_name
'Neng-Fang She'
'Qin Zhao'
'Guo-Dong Yin'
'An-Xin Wu'

_publ_section_title
;
 1,2-Dibromo-4,5-bis(bromomethyl)benzene
;
_journal_coeditor_code IS2041
_journal_issue 6
_journal_name_full 'Acta Crystallographica Section E'
_journal_page_first o2523
_journal_page_last o2524
_journal_paper_doi 10.1107/S1600536806018514
_journal_volume 62
_journal_year 2006
_chemical_formula_iupac 'C8 H6 Br4'
_chemical_formula_moiety 'C8 H6 Br4'
_chemical_formula_sum 'C8 H6 Br4'
_chemical_formula_weight 421.77
_chemical_name_systematic
;
1,2-Dibromo-4,5-bis(bromomethyl)benzene
;
_space_group_IT_number 61
_symmetry_cell_setting orthorhombic
_symmetry_space_group_name_Hall '-P 2ac 2ab'
_symmetry_space_group_name_H-M 'P b c a'
_atom_sites_solution_hydrogens geom
_atom_sites_solution_primary direct
_atom_sites_solution_secondary difmap
_audit_creation_method SHELXL-97
_cell_angle_alpha 90.00
_cell_angle_beta 90.00
_cell_angle_gamma 90.00
_cell_formula_units_Z 8
_cell_length_a 7.8798(10)
_cell_length_b 16.225(2)
_cell_length_c 16.894(2)
_cell_measurement_reflns_used 3479
_cell_measurement_temperature 292(2)
_cell_measurement_theta_max 22.56
_cell_measurement_theta_min 2.41
_cell_volume 2159.9(5)
_computing_cell_refinement 'SAINT (Bruker, 2001)'
_computing_data_collection 'SMART (Bruker, 2001)'
_computing_data_reduction SAINT
_computing_molecular_graphics 'PLATON (Spek, 2003)'
_computing_publication_material 'SHELXTL (Sheldrick, 2001)'
_computing_structure_refinement 'SHELXL97 (Sheldrick, 1997)'
_computing_structure_solution 'SHELXS97 (Sheldrick, 1997)'
_diffrn_ambient_temperature 292(2)
_diffrn_measured_fraction_theta_full 0.990
_diffrn_measured_fraction_theta_max 0.990
_diffrn_measurement_device_type 'Bruker SMART 4K CCD area-detector'
_diffrn_measurement_method '\f and \w'
_diffrn_radiation_monochromator graphite
_diffrn_radiation_source 'fine-focus sealed tube'
_diffrn_radiation_type MoK\a
_diffrn_radiation_wavelength 0.71073
_diffrn_reflns_av_R_equivalents 0.0805
_diffrn_reflns_av_sigmaI/netI 0.0600
_diffrn_reflns_limit_h_max 10
_diffrn_reflns_limit_h_min -10
_diffrn_reflns_limit_k_max 20
_diffrn_reflns_limit_k_min -20
_diffrn_reflns_limit_l_max 22
_diffrn_reflns_limit_l_min -22
_diffrn_reflns_number 17417
_diffrn_reflns_theta_full 27.99
_diffrn_reflns_theta_max 27.99
_diffrn_reflns_theta_min 2.41
_diffrn_standards_decay_% 0
_diffrn_standards_number 0
_exptl_absorpt_coefficient_mu 14.852
_exptl_absorpt_correction_type none
_exptl_crystal_colour colorless
_exptl_crystal_density_diffrn 2.594
_exptl_crystal_density_method 'not measured'
_exptl_crystal_description block
_exptl_crystal_F_000 1552
_exptl_crystal_size_max 0.20
_exptl_crystal_size_mid 0.20
_exptl_crystal_size_min 0.20
_refine_diff_density_max 0.937
_refine_diff_density_min -1.161
_refine_ls_extinction_method none
_refine_ls_goodness_of_fit_ref 0.997
_refine_ls_hydrogen_treatment constr
_refine_ls_matrix_type full
_refine_ls_number_parameters 109
_refine_ls_number_reflns 2582
_refine_ls_number_restraints 0
_refine_ls_restrained_S_all 0.997
_refine_ls_R_factor_all 0.0890
_refine_ls_R_factor_gt 0.0420
_refine_ls_shift/su_max 0.000
_refine_ls_shift/su_mean 0.000
_refine_ls_structure_factor_coef Fsqd
_refine_ls_weighting_details 'calc w=1/[\s^2^(Fo^2^)+(0.0527P)^2^] where P=(Fo^2^+2Fc^2^)/3'
_refine_ls_weighting_scheme calc
_refine_ls_wR_factor_gt 0.0964
_refine_ls_wR_factor_ref 0.1065
_reflns_number_gt 1619
_reflns_number_total 2582
_reflns_threshold_expression >2\s(I)
_cod_data_source_file is2041.cif
_cod_data_source_block I
_cod_depositor_comments
;
The following automatic conversions were performed:
'_symmetry_cell_setting' value 'Orthorhombic' changed to 'orthorhombic'
according to '/home/saulius/struct/CIF-dictionaries/cif_core.dic'
dictionary named 'cif_core.dic' version 2.4.1 from 2010-06-29.

Automatic conversion script
Id: cif_fix_enum 1527 2010-12-29 10:47:43Z saulius 

The following automatic conversions were performed:

'_symmetry_cell_setting' value 'Orthorhombic' changed to
'orthorhombic' according to
/home/saulius/struct/CIF-dictionaries/cif_core.dic dictionary named
'cif_core.dic' version 2.4.1 from 2010-06-29.

Automatic conversion script
Id: cif_fix_values 1715 2011-07-08 13:25:40Z adriana 
;
_cod_original_cell_volume 2159.8(5)
_cod_original_sg_symbol_Hall '-P 2ac 2ab '
_cod_database_code 2209229
_cod_database_fobs_code 2209229

loop_
_symmetry_equiv_pos_as_xyz
'x, y, z'
'-x+1/2, -y, z+1/2'
'-x, y+1/2, -z+1/2'
'x+1/2, -y+1/2, -z'
'-x, -y, -z'
'x-1/2, y, -z-1/2'
'x, -y-1/2, z-1/2'
'-x-1/2, y-1/2, z'

loop_
_atom_site_type_symbol
_atom_site_label
_atom_site_fract_x
_atom_site_fract_y
_atom_site_fract_z
_atom_site_U_iso_or_equiv
_atom_site_adp_type
_atom_site_calc_flag
_atom_site_refinement_flags
_atom_site_occupancy
Br Br1 0.16814(9) 0.17055(4) 0.30660(3) 0.0503(2) Uani d . 1
Br Br3 0.17313(8) -0.03643(4) 0.62363(4) 0.0462(2) Uani d . 1
Br Br2 0.43977(9) 0.32440(4) 0.42144(5) 0.0596(2) Uani d . 1
Br Br4 0.41807(10) 0.11254(5) 0.70644(4) 0.0601(2) Uani d . 1
C C3 0.3542(6) 0.0949(3) 0.4328(3) 0.0288(12) Uani d . 1
C C4 0.4562(6) 0.1542(3) 0.4662(3) 0.0295(12) Uani d . 1
C C1 0.3259(7) 0.0864(4) 0.3447(3) 0.0397(14) Uani d . 1
H H1A 0.2806 0.0321 0.3332 0.048 Uiso calc R 1
H H1B 0.4335 0.0919 0.3173 0.048 Uiso calc R 1
C C8 0.2745(6) 0.0383(3) 0.4812(3) 0.0303(12) Uani d . 1
H H8 0.2080 -0.0030 0.4588 0.036 Uiso calc R 1
C C7 0.2921(6) 0.0420(3) 0.5627(3) 0.0287(12) Uani d . 1
C C5 0.4730(6) 0.1574(3) 0.5474(3) 0.0329(13) Uani d . 1
H H5 0.5408 0.1981 0.5700 0.039 Uiso calc R 1
C C6 0.3910(7) 0.1015(3) 0.5960(3) 0.0311(12) Uani d . 1
C C2 0.5524(7) 0.2172(3) 0.4173(4) 0.0430(15) Uani d . 1
H H2A 0.5588 0.1987 0.3628 0.052 Uiso calc R 1
H H2B 0.6672 0.2224 0.4374 0.052 Uiso calc R 1

loop_
_atom_site_aniso_label
_atom_site_aniso_U_11
_atom_site_aniso_U_22
_atom_site_aniso_U_33
_atom_site_aniso_U_12
_atom_site_aniso_U_13
_atom_site_aniso_U_23
Br1 0.0697(5) 0.0496(4) 0.0316(3) 0.0008(3) -0.0165(3) 0.0000(3)
Br3 0.0513(4) 0.0441(4) 0.0432(4) -0.0024(3) 0.0079(3) 0.0145(3)
Br2 0.0601(4) 0.0336(4) 0.0852(6) -0.0082(3) 0.0088(4) 0.0019(3)
Br4 0.0761(5) 0.0777(5) 0.0264(3) -0.0112(4) -0.0088(3) 0.0001(3)
C3 0.030(3) 0.032(3) 0.025(3) 0.004(2) 0.007(2) -0.003(2)
C4 0.025(3) 0.034(3) 0.029(3) 0.002(2) 0.010(2) -0.003(2)
C1 0.049(4) 0.045(3) 0.025(3) 0.000(3) 0.007(3) 0.001(3)
C8 0.030(3) 0.028(3) 0.032(3) -0.001(2) -0.002(2) -0.007(3)
C7 0.031(3) 0.025(3) 0.030(3) 0.004(2) 0.002(2) 0.007(2)
C5 0.025(3) 0.038(3) 0.036(3) -0.001(2) -0.007(2) -0.002(3)
C6 0.034(3) 0.037(3) 0.022(3) 0.009(3) -0.002(2) 0.003(2)
C2 0.041(3) 0.039(3) 0.049(4) 0.001(3) 0.012(3) 0.005(3)

loop_
_atom_type_symbol
_atom_type_description
_atom_type_scat_dispersion_real
_atom_type_scat_dispersion_imag
_atom_type_scat_source
C C 0.0033 0.0016 'International Tables Vol C Tables 4.2.6.8 and 6.1.1.4'
H H 0.0000 0.0000 'International Tables Vol C Tables 4.2.6.8 and 6.1.1.4'
Br Br -0.2901 2.4595 'International Tables Vol C Tables 4.2.6.8 and 6.1.1.4'

loop_
_geom_angle_atom_site_label_1
_geom_angle_atom_site_label_2
_geom_angle_atom_site_label_3
_geom_angle
_geom_angle_publ_flag
C4 C3 C8 119.2(5) ?
C4 C3 C1 123.7(5) no
C8 C3 C1 117.2(5) no
C3 C4 C5 119.4(5) ?
C3 C4 C2 122.7(5) ?
C5 C4 C2 117.9(5) ?
C3 C1 Br1 110.8(4) ?
C3 C1 H1A 109.5 ?
Br1 C1 H1A 109.5 ?
C3 C1 H1B 109.5 ?
Br1 C1 H1B 109.5 ?
H1A C1 H1B 108.1 ?
C3 C8 C7 121.0(5) ?
C3 C8 H8 119.5 ?
C7 C8 H8 119.5 ?
C6 C7 C8 119.9(5) ?
C6 C7 Br3 122.5(4) no
C8 C7 Br3 117.6(4) no
C4 C5 C6 121.3(5) ?
C4 C5 H5 119.3 ?
C6 C5 H5 119.3 ?
C7 C6 C5 119.2(5) ?
C7 C6 Br4 122.7(4) ?
C5 C6 Br4 118.1(4) ?
C4 C2 Br2 110.7(4) no
C4 C2 H2A 109.5 ?
Br2 C2 H2A 109.5 ?
C4 C2 H2B 109.5 ?
Br2 C2 H2B 109.5 no
H2A C2 H2B 108.1 ?

loop_
_geom_bond_atom_site_label_1
_geom_bond_atom_site_label_2
_geom_bond_distance
_geom_bond_publ_flag
Br1 C1 1.956(6) yes
Br3 C7 1.886(5) yes
Br2 C2 1.954(6) yes
Br4 C6 1.887(5) yes
C3 C4 1.375(7) no
C3 C8 1.382(7) ?
C3 C1 1.510(7) no
C4 C5 1.379(7) ?
C4 C2 1.518(7) ?
C1 H1A 0.9700 ?
C1 H1B 0.9700 ?
C8 C7 1.385(7) ?
C8 H8 0.9300 no
C7 C6 1.362(7) ?
C5 C6 1.384(7) ?
C5 H5 0.9300 ?
C2 H2A 0.9700 no
C2 H2B 0.9700 ?

loop_
_geom_torsion_atom_site_label_1
_geom_torsion_atom_site_label_2
_geom_torsion_atom_site_label_3
_geom_torsion_atom_site_label_4
_geom_torsion
C8 C3 C4 C5 -1.9(7)
C1 C3 C4 C5 179.5(5)
C8 C3 C4 C2 178.2(5)
C1 C3 C4 C2 -0.4(8)
C4 C3 C1 Br1 -76.8(6)
C8 C3 C1 Br1 104.5(5)
C4 C3 C8 C7 1.9(8)
C1 C3 C8 C7 -179.4(5)
C3 C8 C7 C6 -0.9(8)
C3 C8 C7 Br3 178.3(4)
C3 C4 C5 C6 0.9(8)
C2 C4 C5 C6 -179.2(5)
C8 C7 C6 C5 -0.1(8)
Br3 C7 C6 C5 -179.3(4)
C8 C7 C6 Br4 178.6(4)
Br3 C7 C6 Br4 -0.6(6)
C4 C5 C6 C7 0.1(8)
C4 C5 C6 Br4 -178.6(4)
C3 C4 C2 Br2 103.3(5)
C5 C4 C2 Br2 -76.6(5)

loop_
_cod_related_entry_id
_cod_related_entry_database
_cod_related_entry_code
1 ChemSpider 9986553
